data_7124196
loop_
_publ_author_name
'Liu, Deshuai'
'Zhou, Dahai'
'Yang, Hao'
'Li, Jianfeng'
'Cui, Chunming'

_publ_section_title
;
 Yttrium Dialkyl Supported by a Silaamidinate Ligand: Synthesis, Structure
 and Catalysis on Cyclotrimerization of Isocyanates
;
_journal_name_full 'Chemical Communications'
_journal_paper_doi 10.1039/C9CC06282C
_journal_year 2019
_chemical_formula_moiety 'C47 H79 N4 Si3 Y'
_chemical_formula_sum 'C47 H79 N4 Si3 Y'
_chemical_formula_weight 873.32
_space_group_crystal_system triclinic
_space_group_IT_number 2
_space_group_name_Hall '-P 1'
_space_group_name_H-M_alt 'P -1'
_symmetry_space_group_name_Hall '-P 1'
_symmetry_space_group_name_H-M 'P -1'
_atom_sites_solution_hydrogens mixed
_atom_sites_solution_primary dual
_audit_creation_date 2019-04-11
_audit_creation_method
;
Olex2 1.2
(compiled 2018.05.29 svn.r3508 for OlexSys, GUI svn.r5506)
;
_audit_update_record
;
2019-04-11 deposited with the CCDC.    2019-09-18 downloaded from the CCDC.
;
_cell_angle_alpha 77.91(3)
_cell_angle_beta 72.79(3)
_cell_angle_gamma 87.15(3)
_cell_formula_units_Z 2
_cell_length_a 11.665(2)
_cell_length_b 12.804(3)
_cell_length_c 19.310(4)
_cell_measurement_reflns_used 5424
_cell_measurement_temperature 113.1500
_cell_measurement_theta_max 27.8664
_cell_measurement_theta_min 1.6267
_cell_volume 2693.6(11)
_computing_molecular_graphics 'Olex2 (Dolomanov et al., 2009)'
_computing_publication_material 'Olex2 (Dolomanov et al., 2009)'
_computing_structure_refinement 'ShelXL (Sheldrick, 2015)'
_computing_structure_solution 'ShelXT (Sheldrick, 2015)'
_diffrn_ambient_temperature 113.1500
_diffrn_measured_fraction_theta_full 0.995
_diffrn_measured_fraction_theta_max 0.995
_diffrn_measurement_device_type 'Bruker P4'
_diffrn_measurement_method '\w scans'
_diffrn_radiation_monochromator graphite
_diffrn_radiation_type MoK\a
_diffrn_radiation_wavelength 0.71073
_diffrn_reflns_av_R_equivalents 0.0854
_diffrn_reflns_av_unetI/netI 0.1072
_diffrn_reflns_Laue_measured_fraction_full 0.995
_diffrn_reflns_Laue_measured_fraction_max 0.995
_diffrn_reflns_limit_h_max 13
_diffrn_reflns_limit_h_min -13
_diffrn_reflns_limit_k_max 15
_diffrn_reflns_limit_k_min -15
_diffrn_reflns_limit_l_max 22
_diffrn_reflns_limit_l_min -22
_diffrn_reflns_number 25678
_diffrn_reflns_point_group_measured_fraction_full 0.995
_diffrn_reflns_point_group_measured_fraction_max 0.995
_diffrn_reflns_theta_full 25.000
_diffrn_reflns_theta_max 25.000
_diffrn_reflns_theta_min 1.780
_exptl_absorpt_coefficient_mu 1.180
_exptl_absorpt_correction_T_max 1.0000
_exptl_absorpt_correction_T_min 0.6498
_exptl_absorpt_correction_type multi-scan
_exptl_crystal_colour colourless
_exptl_crystal_colour_primary colourless
_exptl_crystal_density_diffrn 1.077
_exptl_crystal_description block
_exptl_crystal_F_000 940
_exptl_crystal_size_max 0.2
_exptl_crystal_size_mid 0.2
_exptl_crystal_size_min 0.2
_refine_diff_density_max 1.135
_refine_diff_density_min -1.026
_refine_diff_density_rms 0.106
_refine_ls_extinction_method none
_refine_ls_goodness_of_fit_ref 1.006
_refine_ls_hydrogen_treatment mixed
_refine_ls_matrix_type full
_refine_ls_number_parameters 532
_refine_ls_number_reflns 9430
_refine_ls_number_restraints 160
_refine_ls_restrained_S_all 0.998
_refine_ls_R_factor_all 0.0960
_refine_ls_R_factor_gt 0.0694
_refine_ls_shift/su_max 0.001
_refine_ls_shift/su_mean 0.000
_refine_ls_structure_factor_coef Fsqd
_refine_ls_weighting_details 'w=1/[\s^2^(Fo^2^)+(0.0894P)^2^] where P=(Fo^2^+2Fc^2^)/3'
_refine_ls_weighting_scheme calc
_refine_ls_wR_factor_gt 0.1646
_refine_ls_wR_factor_ref 0.1780
_reflns_Friedel_coverage 0.000
_reflns_number_gt 6752
_reflns_number_total 9430
_reflns_threshold_expression 'I > 2\s(I)'
_cod_data_source_file c9cc06282c2.cif
_cod_data_source_block lds
_cod_database_code 7124196
_shelx_shelxl_version_number 2018/3
_shelx_space_group_comment
;
The symmetry employed for this shelxl refinement is uniquely defined
by the following loop, which should always be used as a source of
symmetry information in preference to the above space-group names.
They are only intended as comments.
;
_shelx_estimated_absorpt_t_max 0.798
_shelx_estimated_absorpt_t_min 0.798
_olex2_refinement_description
;
1. Fixed Uiso
 At 1.2 times of:
  All C(H) groups
 At 1.5 times of:
  All C(H,H,H) groups
2. Rigid bond restraints
 C41, C4
 with sigma for 1-2 distances of 0.005 and sigma for 1-3 distances of 0.005
 All non-hydrogen atoms
 with sigma for 1-2 distances of 0.0005 and sigma for 1-3 distances of 0.0001
3.a Ternary CH refined with riding coordinates:
 C8(H8), C9(H9), C7(H7), C6(H6)
3.b Aromatic/amide H refined with riding coordinates:
 C31(H31), C44(H44), C37(H37), C42(H42), C39(H39), C32(H32), C43(H43),
 C35(H35), C38(H38), C34(H34), C33(H33)
3.c Idealised Me refined as rotating group:
 C27(H27A,H27B,H27C), C29(H29A,H29B,H29C), C18(H18A,H18B,H18C), C25(H25A,H25B,
 H25C), C19(H19A,H19B,H19C), C28(H28A,H28B,H28C), C17(H17A,H17B,H17C), C30(H30A,
 H30B,H30C), C26(H26A,H26B,H26C), C20(H20A,H20B,H20C), C24(H24A,H24B,H24C),
 C11(H11A,H11B,H11C), C13(H13A,H13B,H13C), C23(H23A,H23B,H23C), C12(H12A,H12B,
 H12C), C21(H21A,H21B,H21C), C14(H14A,H14B,H14C), C22(H22A,H22B,H22C), C15(H15A,
 H15B,H15C), C16(H16A,H16B,H16C)
;
_olex2_submission_special_instructions 'No special instructions were received'

loop_
_space_group_symop_operation_xyz
'x, y, z'
'-x, -y, -z'

loop_
_atom_site_label
_atom_site_type_symbol
_atom_site_fract_x
_atom_site_fract_y
_atom_site_fract_z
_atom_site_U_iso_or_equiv
_atom_site_adp_type
_atom_site_occupancy
_atom_site_site_symmetry_order
_atom_site_calc_flag
_atom_site_refinement_flags_posn
_atom_site_refinement_flags_adp
Y1 Y 0.49292(4) 0.79678(3) 0.26497(2) 0.02798(15) Uani 1 1 d . U
Si1 Si 0.66299(10) 0.62130(9) 0.22954(6) 0.0233(2) Uani 1 1 d . U
Si2 Si 0.25903(13) 0.90265(10) 0.42330(7) 0.0375(3) Uani 1 1 d . U
Si3 Si 0.50459(14) 1.07193(11) 0.12887(8) 0.0449(4) Uani 1 1 d . U
N1 N 0.6935(3) 0.7499(3) 0.21984(19) 0.0275(4) Uani 1 1 d . U
N2 N 0.5138(3) 0.6143(3) 0.26460(18) 0.0228(4) Uani 1 1 d . U
N3 N 0.7702(3) 0.5295(3) 0.26149(18) 0.0264(4) Uani 1 1 d . U
N4 N 0.7227(3) 0.5356(3) 0.16157(18) 0.0242(4) Uani 1 1 d . U
C4 C 0.4328(3) 0.5342(3) 0.2663(2) 0.0232(5) Uani 1 1 d . U
C41 C 0.4294(4) 0.4290(3) 0.3091(2) 0.0251(6) Uani 1 1 d . U
C3 C 0.7997(4) 0.8053(3) 0.2117(2) 0.0253(5) Uani 1 1 d . U
C10 C 0.8729(4) 0.3927(4) 0.1879(2) 0.0312(6) Uani 1 1 d . U
C45 C 0.3486(4) 0.5605(3) 0.2254(2) 0.0256(6) Uani 1 1 d . U
C40 C 0.8099(4) 0.8557(3) 0.2680(2) 0.0299(7) Uani 1 1 d . U
C5 C 0.7912(4) 0.4842(3) 0.2024(2) 0.0258(4) Uani 1 1 d . U
C36 C 0.8991(4) 0.8151(3) 0.1466(2) 0.0285(7) Uani 1 1 d . U
C8 C 0.3328(4) 0.6744(4) 0.1906(3) 0.0332(7) Uani 1 1 d . U
H8 H 0.413329 0.710335 0.174267 0.040 Uiso 1 1 calc R .
C9 C 0.5035(4) 0.3990(3) 0.3631(2) 0.0302(7) Uani 1 1 d . U
H9 H 0.582849 0.436726 0.339647 0.036 Uiso 1 1 calc R .
C47 C 0.8357(4) 0.5178(4) 0.3189(2) 0.0304(6) Uani 1 1 d . U
C31 C 0.9951(4) 0.4113(4) 0.1527(2) 0.0347(9) Uani 1 1 d . U
H31 H 1.025652 0.482373 0.134558 0.042 Uiso 1 1 calc R .
C27 C 0.6286(4) 0.6049(4) 0.0655(3) 0.0367(9) Uani 1 1 d . U
H27A H 0.555263 0.616216 0.103922 0.055 Uiso 1 1 calc GR .
H27B H 0.607473 0.591360 0.022622 0.055 Uiso 1 1 calc GR .
H27C H 0.680288 0.668609 0.050356 0.055 Uiso 1 1 calc GR .
C46 C 0.6954(4) 0.5084(4) 0.0961(2) 0.0301(6) Uani 1 1 d . U
C44 C 0.2729(4) 0.4811(4) 0.2228(3) 0.0363(8) Uani 1 1 d . U
H44 H 0.219268 0.498627 0.193577 0.044 Uiso 1 1 calc R .
C37 C 1.0035(4) 0.8679(4) 0.1422(3) 0.0384(8) Uani 1 1 d . U
H37 H 1.069620 0.873469 0.098693 0.046 Uiso 1 1 calc R .
C42 C 0.3499(4) 0.3533(4) 0.3058(3) 0.0344(8) Uani 1 1 d . U
H42 H 0.347734 0.283159 0.334631 0.041 Uiso 1 1 calc R .
C39 C 0.9163(4) 0.9066(3) 0.2619(3) 0.0368(8) Uani 1 1 d . U
H39 H 0.922043 0.937761 0.301342 0.044 Uiso 1 1 calc R .
C7 C 0.8907(4) 0.7745(4) 0.0788(2) 0.0326(8) Uani 1 1 d . U
H7 H 0.836387 0.710261 0.097364 0.039 Uiso 1 1 calc R .
C1 C 0.3738(4) 0.8052(4) 0.3915(3) 0.0351(7) Uani 1 1 d . U
C32 C 0.8283(4) 0.2892(4) 0.2119(3) 0.0407(10) Uani 1 1 d . U
H32 H 0.744833 0.276403 0.235017 0.049 Uiso 1 1 calc R .
C29 C 0.9557(4) 0.5767(4) 0.2861(3) 0.0371(9) Uani 1 1 d . U
H29A H 1.004754 0.546499 0.244472 0.056 Uiso 1 1 calc GR .
H29B H 0.997407 0.569082 0.324100 0.056 Uiso 1 1 calc GR .
H29C H 0.942241 0.652577 0.268707 0.056 Uiso 1 1 calc GR .
C18 C 0.2504(4) 0.7299(4) 0.2497(3) 0.0405(10) Uani 1 1 d . U
H18A H 0.168110 0.702540 0.262638 0.061 Uiso 1 1 calc GR .
H18B H 0.252144 0.807082 0.230183 0.061 Uiso 1 1 calc GR .
H18C H 0.278124 0.715545 0.293908 0.061 Uiso 1 1 calc GR .
C43 C 0.2745(4) 0.3780(4) 0.2616(3) 0.0414(9) Uani 1 1 d . U
H43 H 0.224251 0.324503 0.258056 0.050 Uiso 1 1 calc R .
C35 C 1.0720(4) 0.3253(4) 0.1443(3) 0.0432(10) Uani 1 1 d . U
H35 H 1.155632 0.337794 0.121506 0.052 Uiso 1 1 calc R .
C25 C 0.6154(4) 0.4096(4) 0.1195(3) 0.0401(9) Uani 1 1 d . U
H25A H 0.659699 0.347273 0.136454 0.060 Uiso 1 1 calc GR .
H25B H 0.590581 0.398434 0.077340 0.060 Uiso 1 1 calc GR .
H25C H 0.544182 0.419276 0.159935 0.060 Uiso 1 1 calc GR .
C38 C 1.0127(4) 0.9125(4) 0.1999(3) 0.0428(9) Uani 1 1 d . U
H38 H 1.085166 0.946685 0.196494 0.051 Uiso 1 1 calc R .
C6 C 0.7009(5) 0.8645(4) 0.3324(3) 0.0478(9) Uani 1 1 d . U
H6 H 0.648873 0.800515 0.341185 0.057 Uiso 1 1 calc R .
C19 C 0.5281(5) 0.2799(4) 0.3830(3) 0.0429(11) Uani 1 1 d . U
H19A H 0.452781 0.241674 0.411717 0.064 Uiso 1 1 calc GR .
H19B H 0.584738 0.269077 0.412437 0.064 Uiso 1 1 calc GR .
H19C H 0.562531 0.252626 0.337488 0.064 Uiso 1 1 calc GR .
C28 C 0.8525(5) 0.4015(4) 0.3519(3) 0.0505(11) Uani 1 1 d . U
H28A H 0.775042 0.363634 0.368602 0.076 Uiso 1 1 calc GR .
H28B H 0.884112 0.397455 0.394035 0.076 Uiso 1 1 calc GR .
H28C H 0.909053 0.368432 0.314235 0.076 Uiso 1 1 calc GR .
C17 C 0.2861(5) 0.6914(4) 0.1233(3) 0.0484(12) Uani 1 1 d . U
H17A H 0.335118 0.650974 0.087377 0.073 Uiso 1 1 calc GR .
H17B H 0.290690 0.767536 0.100329 0.073 Uiso 1 1 calc GR .
H17C H 0.202496 0.666508 0.138761 0.073 Uiso 1 1 calc GR .
C34 C 1.0276(5) 0.2221(4) 0.1689(3) 0.0517(12) Uani 1 1 d . U
H34 H 1.080623 0.163687 0.163078 0.062 Uiso 1 1 calc R .
C30 C 0.7562(4) 0.5710(5) 0.3801(3) 0.0473(10) Uani 1 1 d . U
H30A H 0.745038 0.646205 0.359326 0.071 Uiso 1 1 calc GR .
H30B H 0.794752 0.566582 0.419302 0.071 Uiso 1 1 calc GR .
H30C H 0.677970 0.534439 0.400709 0.071 Uiso 1 1 calc GR .
C33 C 0.9062(5) 0.2033(4) 0.2021(3) 0.0513(12) Uani 1 1 d . U
H33 H 0.875646 0.132131 0.218224 0.062 Uiso 1 1 calc R .
C26 C 0.8104(4) 0.4917(4) 0.0374(2) 0.0412(10) Uani 1 1 d . U
H26A H 0.863835 0.553756 0.025380 0.062 Uiso 1 1 calc GR .
H26B H 0.791355 0.483102 -0.007270 0.062 Uiso 1 1 calc GR .
H26C H 0.850230 0.427437 0.056114 0.062 Uiso 1 1 calc GR .
C2 C 0.4678(6) 0.9299(4) 0.1610(3) 0.0447(7) Uani 1 1 d . U
C20 C 0.4413(5) 0.4407(4) 0.4348(3) 0.0461(11) Uani 1 1 d . U
H20A H 0.431747 0.518187 0.422372 0.069 Uiso 1 1 calc GR .
H20B H 0.490590 0.423899 0.468810 0.069 Uiso 1 1 calc GR .
H20C H 0.362242 0.406230 0.458506 0.069 Uiso 1 1 calc GR .
C24 C 1.0116(4) 0.7405(5) 0.0312(3) 0.0509(12) Uani 1 1 d . U
H24A H 1.065163 0.802955 0.009268 0.076 Uiso 1 1 calc GR .
H24B H 0.998641 0.709705 -0.008324 0.076 Uiso 1 1 calc GR .
H24C H 1.048205 0.687091 0.062274 0.076 Uiso 1 1 calc GR .
C11 C 0.3277(5) 1.0339(4) 0.4182(3) 0.0530(11) Uani 1 1 d . U
H11A H 0.384263 1.023207 0.447756 0.079 Uiso 1 1 calc GR .
H11B H 0.264452 1.082519 0.437685 0.079 Uiso 1 1 calc GR .
H11C H 0.370363 1.064934 0.366562 0.079 Uiso 1 1 calc GR .
C13 C 0.1654(5) 0.8603(4) 0.5228(3) 0.0599(12) Uani 1 1 d . U
H13A H 0.130317 0.789399 0.530318 0.090 Uiso 1 1 calc GR .
H13B H 0.101077 0.911810 0.534356 0.090 Uiso 1 1 calc GR .
H13C H 0.216215 0.857838 0.555464 0.090 Uiso 1 1 calc GR .
C23 C 0.8340(5) 0.8577(5) 0.0314(3) 0.0570(13) Uani 1 1 d . U
H23A H 0.756192 0.877928 0.061816 0.085 Uiso 1 1 calc GR .
H23B H 0.822314 0.828208 -0.008986 0.085 Uiso 1 1 calc GR .
H23C H 0.886705 0.920834 0.010685 0.085 Uiso 1 1 calc GR .
C12 C 0.1526(5) 0.9293(5) 0.3659(3) 0.0595(11) Uani 1 1 d . U
H12A H 0.197490 0.956443 0.314061 0.089 Uiso 1 1 calc GR .
H12B H 0.094118 0.982474 0.383686 0.089 Uiso 1 1 calc GR .
H12C H 0.110577 0.862883 0.370019 0.089 Uiso 1 1 calc GR .
C21 C 0.6284(5) 0.9647(4) 0.3088(4) 0.0691(14) Uani 1 1 d . U
H21A H 0.676608 1.029401 0.299739 0.104 Uiso 1 1 calc GR .
H21B H 0.553822 0.967902 0.348444 0.104 Uiso 1 1 calc GR .
H21C H 0.609453 0.959511 0.263486 0.104 Uiso 1 1 calc GR .
C14 C 0.4446(7) 1.1482(4) 0.2038(3) 0.0764(15) Uani 1 1 d . U
H14A H 0.362538 1.123784 0.231848 0.115 Uiso 1 1 calc GR .
H14B H 0.444383 1.224498 0.181922 0.115 Uiso 1 1 calc GR .
H14C H 0.495404 1.136467 0.236987 0.115 Uiso 1 1 calc GR .
C22 C 0.7243(7) 0.8669(6) 0.4057(3) 0.0912(19) Uani 1 1 d . U
H22A H 0.776445 0.807532 0.417263 0.137 Uiso 1 1 calc GR .
H22B H 0.647898 0.859852 0.445217 0.137 Uiso 1 1 calc GR .
H22C H 0.763454 0.934681 0.401823 0.137 Uiso 1 1 calc GR .
C15 C 0.6712(6) 1.0967(5) 0.0921(5) 0.0943(17) Uani 1 1 d . U
H15A H 0.708771 1.066670 0.130974 0.141 Uiso 1 1 calc GR .
H15B H 0.687429 1.173749 0.076627 0.141 Uiso 1 1 calc GR .
H15C H 0.704175 1.062559 0.049576 0.141 Uiso 1 1 calc GR .
C16 C 0.4436(8) 1.1398(5) 0.0510(4) 0.1066(15) Uani 1 1 d . U
H16A H 0.466830 1.099821 0.011034 0.160 Uiso 1 1 calc GR .
H16B H 0.476307 1.212738 0.032254 0.160 Uiso 1 1 calc GR .
H16C H 0.355854 1.142272 0.069292 0.160 Uiso 1 1 calc GR .
H1A H 0.333(3) 0.740(3) 0.400(2) 0.025(11) Uiso 1 1 d . .
H1B H 0.438(5) 0.800(4) 0.417(3) 0.069(18) Uiso 1 1 d . .
H2A H 0.381(5) 0.916(5) 0.155(3) 0.081(19) Uiso 1 1 d . .
H2B H 0.524(5) 0.900(5) 0.123(3) 0.09(2) Uiso 1 1 d . .

loop_
_atom_site_aniso_label
_atom_site_aniso_U_11
_atom_site_aniso_U_22
_atom_site_aniso_U_33
_atom_site_aniso_U_23
_atom_site_aniso_U_13
_atom_site_aniso_U_12
Y1 0.0293(2) 0.0260(2) 0.0275(2) -0.00839(17) -0.00481(18) 0.00171(17)
Si1 0.0226(4) 0.0279(4) 0.0196(5) -0.0075(4) -0.0046(4) 0.0003(3)
Si2 0.0476(8) 0.0317(7) 0.0288(6) -0.0113(5) -0.0021(5) 0.0065(5)
Si3 0.0614(9) 0.0309(5) 0.0378(8) -0.0025(4) -0.0112(7) 0.0051(6)
N1 0.0275(3) 0.0288(4) 0.0242(11) -0.0083(6) -0.0023(5) -0.0022(3)
N2 0.0227(4) 0.0257(3) 0.0193(10) -0.0067(5) -0.0040(6) 0.0020(4)
N3 0.0224(8) 0.0343(8) 0.0214(9) -0.0071(7) -0.0044(8) 0.0027(6)
N4 0.0242(11) 0.0281(9) 0.0176(8) -0.0060(7) -0.0010(6) -0.0001(6)
C4 0.0199(8) 0.0286(5) 0.0203(17) -0.0132(7) 0.0009(9) 0.0025(8)
C41 0.0221(16) 0.0264(9) 0.0257(14) -0.0131(11) 0.0001(11) 0.0007(10)
C3 0.0295(3) 0.0227(12) 0.0227(11) 0.0001(11) -0.0091(7) -0.0003(8)
C10 0.0279(10) 0.0321(7) 0.0277(19) -0.0059(12) 0.0000(13) 0.0049(6)
C45 0.0189(16) 0.0335(10) 0.0244(18) -0.0144(10) -0.0007(11) 0.0020(9)
C40 0.0369(12) 0.025(2) 0.0301(12) -0.0046(12) -0.0144(10) 0.0004(11)
C5 0.0208(9) 0.0310(7) 0.0238(12) -0.0081(9) -0.0026(8) 0.0013(6)
C36 0.0249(12) 0.026(2) 0.0320(11) -0.0039(12) -0.0056(7) -0.0003(12)
C8 0.026(2) 0.0363(11) 0.040(2) -0.0106(14) -0.0118(15) 0.0034(13)
C9 0.028(2) 0.0330(14) 0.0246(15) -0.0005(12) -0.0015(11) -0.0085(15)
C47 0.0269(12) 0.0382(15) 0.0275(15) -0.0066(12) -0.0102(10) 0.0019(9)
C31 0.0260(10) 0.0441(14) 0.029(2) -0.009(2) -0.0009(17) 0.0090(9)
C27 0.043(2) 0.0431(16) 0.0271(19) -0.0108(17) -0.0146(15) 0.0081(15)
C46 0.0340(17) 0.0350(13) 0.0228(14) -0.0127(11) -0.0063(9) 0.0042(10)
C44 0.0263(19) 0.0396(13) 0.046(2) -0.0148(15) -0.0110(14) -0.0022(14)
C37 0.0287(13) 0.032(2) 0.0522(17) -0.0065(16) -0.0083(11) -0.0045(14)
C42 0.033(2) 0.0305(11) 0.042(2) -0.0153(14) -0.0086(14) -0.0026(13)
C39 0.0396(14) 0.025(2) 0.0537(17) -0.0114(16) -0.0239(12) 0.0037(15)
C7 0.0282(17) 0.039(2) 0.0258(12) -0.0045(13) -0.0021(11) 0.0014(15)
C1 0.0316(14) 0.0366(14) 0.0363(8) -0.0206(10) 0.0006(10) -0.0015(11)
C32 0.0428(16) 0.0306(6) 0.042(3) -0.005(2) -0.005(2) 0.0042(10)
C29 0.0281(14) 0.050(2) 0.033(2) -0.0040(19) -0.0123(11) -0.0026(15)
C18 0.036(3) 0.0312(19) 0.0535(19) -0.0146(18) -0.010(2) 0.0081(18)
C43 0.033(2) 0.0369(13) 0.059(3) -0.0149(17) -0.0173(16) -0.0053(16)
C35 0.0357(12) 0.0570(18) 0.034(3) -0.012(2) -0.0078(19) 0.0215(10)
C25 0.049(2) 0.0396(16) 0.038(3) -0.0168(15) -0.0149(16) -0.0033(15)
C38 0.0308(15) 0.034(3) 0.069(2) -0.0164(19) -0.0189(12) -0.0010(16)
C6 0.0595(17) 0.046(2) 0.0346(17) -0.0178(18) 0.0011(12) -0.0168(18)
C19 0.046(3) 0.0362(16) 0.042(3) 0.0023(15) -0.013(2) -0.0021(16)
C28 0.057(3) 0.0439(15) 0.054(3) 0.0075(14) -0.033(2) -0.0027(14)
C17 0.050(3) 0.052(3) 0.0498(18) -0.0076(15) -0.0273(19) 0.005(2)
C34 0.0591(17) 0.0492(14) 0.043(3) -0.014(2) -0.011(2) 0.0276(17)
C30 0.0356(19) 0.084(2) 0.0294(15) -0.0250(18) -0.0113(14) 0.007(2)
C33 0.0638(19) 0.0339(8) 0.047(3) -0.003(2) -0.009(3) 0.0150(12)
C26 0.0405(17) 0.062(3) 0.0233(15) -0.0202(18) -0.0059(14) 0.0105(14)
C2 0.0564(17) 0.0304(6) 0.0450(11) -0.0006(9) -0.0177(17) 0.0083(7)
C20 0.047(3) 0.064(2) 0.0331(16) -0.0203(18) -0.0127(19) -0.001(2)
C24 0.036(2) 0.071(3) 0.045(2) -0.024(2) -0.0039(18) 0.0142(18)
C11 0.067(3) 0.0362(13) 0.054(3) -0.0226(17) -0.0050(18) 0.0029(12)
C13 0.070(3) 0.052(3) 0.0373(10) -0.0129(17) 0.0160(11) 0.014(2)
C23 0.067(3) 0.067(3) 0.043(2) -0.016(2) -0.0270(19) 0.029(2)
C12 0.065(2) 0.057(3) 0.0660(18) -0.024(2) -0.0283(15) 0.0208(17)
C21 0.050(3) 0.043(3) 0.091(3) -0.029(2) 0.024(2) -0.0011(17)
C14 0.116(4) 0.0373(18) 0.0547(18) -0.0116(16) 0.007(2) 0.014(3)
C22 0.115(5) 0.122(5) 0.0373(14) -0.033(3) -0.0009(17) -0.063(4)
C15 0.0682(11) 0.061(3) 0.120(5) -0.012(4) 0.0210(16) -0.0095(19)
C16 0.188(3) 0.058(3) 0.081(2) 0.017(2) -0.075(2) 0.018(4)

loop_
_atom_type_symbol
_atom_type_description
_atom_type_scat_dispersion_real
_atom_type_scat_dispersion_imag
_atom_type_scat_source
C C 0.0033 0.0016 'International Tables Vol C Tables 4.2.6.8 and 6.1.1.4'
H H 0.0000 0.0000 'International Tables Vol C Tables 4.2.6.8 and 6.1.1.4'
N N 0.0061 0.0033 'International Tables Vol C Tables 4.2.6.8 and 6.1.1.4'
Si Si 0.0817 0.0704 'International Tables Vol C Tables 4.2.6.8 and 6.1.1.4'
Y Y -2.7962 3.5667 'International Tables Vol C Tables 4.2.6.8 and 6.1.1.4'

loop_
_geom_angle_atom_site_label_1
_geom_angle_atom_site_label_2
_geom_angle_atom_site_label_3
_geom_angle
N1 Y1 Si1 33.85(9)
N1 Y1 N2 67.89(12)
N1 Y1 C1 129.83(16)
N1 Y1 C2 101.43(17)
N2 Y1 Si1 34.04(8)
N2 Y1 C1 104.78(15)
N2 Y1 C2 123.72(16)
C1 Y1 Si1 122.86(13)
C2 Y1 Si1 116.81(14)
C2 Y1 C1 120.25(19)
N1 Si1 Y1 51.59(12)
N1 Si1 N2 103.21(18)
N1 Si1 N3 114.72(18)
N1 Si1 N4 127.40(17)
N1 Si1 C5 129.41(17)
N2 Si1 Y1 51.62(12)
N2 Si1 N3 126.25(17)
N2 Si1 N4 113.46(16)
N2 Si1 C5 127.38(16)
N3 Si1 Y1 144.67(12)
N3 Si1 N4 71.57(16)
N3 Si1 C5 35.79(15)
N4 Si1 Y1 143.74(12)
N4 Si1 C5 35.79(15)
C5 Si1 Y1 178.97(11)
C1 Si2 C11 111.8(2)
C1 Si2 C13 113.9(2)
C1 Si2 C12 111.7(2)
C11 Si2 C13 105.0(3)
C11 Si2 C12 107.1(3)
C12 Si2 C13 106.9(3)
C2 Si3 C14 112.0(3)
C2 Si3 C15 111.8(3)
C2 Si3 C16 114.4(3)
C14 Si3 C15 107.7(4)
C14 Si3 C16 105.4(3)
C15 Si3 C16 104.9(4)
Si1 N1 Y1 94.56(16)
C3 N1 Y1 129.9(3)
C3 N1 Si1 132.6(3)
Si1 N2 Y1 94.33(15)
C4 N2 Y1 132.8(2)
C4 N2 Si1 129.3(3)
C5 N3 Si1 91.4(3)
C5 N3 C47 129.9(3)
C47 N3 Si1 137.5(3)
C5 N4 Si1 90.7(3)
C5 N4 C46 129.5(4)
C46 N4 Si1 138.6(3)
N2 C4 C41 122.9(4)
N2 C4 C45 119.0(4)
C41 C4 C45 118.1(4)
C4 C41 C9 121.4(4)
C42 C41 C4 119.5(4)
C42 C41 C9 118.9(4)
N1 C3 C40 120.5(4)
N1 C3 C36 122.1(4)
C40 C3 C36 117.4(4)
C31 C10 C5 120.1(4)
C32 C10 C5 120.0(4)
C32 C10 C31 119.9(4)
C4 C45 C8 120.3(4)
C44 C45 C4 119.8(4)
C44 C45 C8 119.6(4)
C3 C40 C6 119.9(4)
C39 C40 C3 120.9(4)
C39 C40 C6 118.8(4)
N3 C5 Si1 52.8(2)
N3 C5 C10 125.5(4)
N4 C5 Si1 53.5(2)
N4 C5 N3 106.3(3)
N4 C5 C10 128.2(4)
C10 C5 Si1 177.7(3)
C3 C36 C7 121.0(4)
C37 C36 C3 119.9(4)
C37 C36 C7 119.0(4)
C45 C8 H8 107.3
C45 C8 C18 109.0(4)
C45 C8 C17 116.0(4)
C18 C8 H8 107.3
C17 C8 H8 107.3
C17 C8 C18 109.7(4)
C41 C9 H9 107.5
C41 C9 C19 115.2(4)
C41 C9 C20 109.3(4)
C19 C9 H9 107.5
C19 C9 C20 109.5(4)
C20 C9 H9 107.5
N3 C47 C29 110.1(3)
N3 C47 C28 112.3(4)
N3 C47 C30 105.5(3)
C29 C47 C30 109.0(4)
C28 C47 C29 110.9(4)
C28 C47 C30 108.9(4)
C10 C31 H31 120.2
C35 C31 C10 119.7(5)
C35 C31 H31 120.2
H27A C27 H27B 109.5
H27A C27 H27C 109.5
H27B C27 H27C 109.5
C46 C27 H27A 109.5
C46 C27 H27B 109.5
C46 C27 H27C 109.5
N4 C46 C27 105.7(3)
N4 C46 C25 110.9(3)
N4 C46 C26 110.7(4)
C25 C46 C27 109.5(4)
C25 C46 C26 110.2(4)
C26 C46 C27 109.8(4)
C45 C44 H44 119.3
C43 C44 C45 121.4(4)
C43 C44 H44 119.3
C36 C37 H37 119.3
C38 C37 C36 121.4(5)
C38 C37 H37 119.3
C41 C42 H42 119.2
C43 C42 C41 121.6(4)
C43 C42 H42 119.2
C40 C39 H39 119.5
C38 C39 C40 121.0(5)
C38 C39 H39 119.5
C36 C7 H7 107.5
C36 C7 C24 113.8(4)
C24 C7 H7 107.5
C23 C7 C36 110.4(4)
C23 C7 H7 107.5
C23 C7 C24 109.9(4)
Y1 C1 H1A 95(2)
Y1 C1 H1B 102(3)
Si2 C1 Y1 128.9(3)
Si2 C1 H1A 106(2)
Si2 C1 H1B 111(3)
H1A C1 H1B 114(4)
C10 C32 H32 120.0
C10 C32 C33 119.9(5)
C33 C32 H32 120.0
C47 C29 H29A 109.5
C47 C29 H29B 109.5
C47 C29 H29C 109.5
H29A C29 H29B 109.5
H29A C29 H29C 109.5
H29B C29 H29C 109.5
C8 C18 H18A 109.5
C8 C18 H18B 109.5
C8 C18 H18C 109.5
H18A C18 H18B 109.5
H18A C18 H18C 109.5
H18B C18 H18C 109.5
C44 C43 C42 119.3(4)
C44 C43 H43 120.3
C42 C43 H43 120.3
C31 C35 H35 119.8
C34 C35 C31 120.3(5)
C34 C35 H35 119.8
C46 C25 H25A 109.5
C46 C25 H25B 109.5
C46 C25 H25C 109.5
H25A C25 H25B 109.5
H25A C25 H25C 109.5
H25B C25 H25C 109.5
C37 C38 H38 120.3
C39 C38 C37 119.3(4)
C39 C38 H38 120.3
C40 C6 H6 107.0
C40 C6 C21 108.5(4)
C40 C6 C22 116.4(5)
C21 C6 H6 107.0
C22 C6 H6 107.0
C22 C6 C21 110.5(5)
C9 C19 H19A 109.5
C9 C19 H19B 109.5
C9 C19 H19C 109.5
H19A C19 H19B 109.5
H19A C19 H19C 109.5
H19B C19 H19C 109.5
C47 C28 H28A 109.5
C47 C28 H28B 109.5
C47 C28 H28C 109.5
H28A C28 H28B 109.5
H28A C28 H28C 109.5
H28B C28 H28C 109.5
C8 C17 H17A 109.5
C8 C17 H17B 109.5
C8 C17 H17C 109.5
H17A C17 H17B 109.5
H17A C17 H17C 109.5
H17B C17 H17C 109.5
C35 C34 H34 119.9
C35 C34 C33 120.2(5)
C33 C34 H34 119.9
C47 C30 H30A 109.5
C47 C30 H30B 109.5
C47 C30 H30C 109.5
H30A C30 H30B 109.5
H30A C30 H30C 109.5
H30B C30 H30C 109.5
C32 C33 H33 120.0
C34 C33 C32 119.9(5)
C34 C33 H33 120.0
C46 C26 H26A 109.5
C46 C26 H26B 109.5
C46 C26 H26C 109.5
H26A C26 H26B 109.5
H26A C26 H26C 109.5
H26B C26 H26C 109.5
Y1 C2 H2A 108(3)
Y1 C2 H2B 96(4)
Si3 C2 Y1 133.5(3)
Si3 C2 H2A 108(3)
Si3 C2 H2B 102(4)
H2A C2 H2B 105(5)
C9 C20 H20A 109.5
C9 C20 H20B 109.5
C9 C20 H20C 109.5
H20A C20 H20B 109.5
H20A C20 H20C 109.5
H20B C20 H20C 109.5
C7 C24 H24A 109.5
C7 C24 H24B 109.5
C7 C24 H24C 109.5
H24A C24 H24B 109.5
H24A C24 H24C 109.5
H24B C24 H24C 109.5
Si2 C11 H11A 109.5
Si2 C11 H11B 109.5
Si2 C11 H11C 109.5
H11A C11 H11B 109.5
H11A C11 H11C 109.5
H11B C11 H11C 109.5
Si2 C13 H13A 109.5
Si2 C13 H13B 109.5
Si2 C13 H13C 109.5
H13A C13 H13B 109.5
H13A C13 H13C 109.5
H13B C13 H13C 109.5
C7 C23 H23A 109.5
C7 C23 H23B 109.5
C7 C23 H23C 109.5
H23A C23 H23B 109.5
H23A C23 H23C 109.5
H23B C23 H23C 109.5
Si2 C12 H12A 109.5
Si2 C12 H12B 109.5
Si2 C12 H12C 109.5
H12A C12 H12B 109.5
H12A C12 H12C 109.5
H12B C12 H12C 109.5
C6 C21 H21A 109.5
C6 C21 H21B 109.5
C6 C21 H21C 109.5
H21A C21 H21B 109.5
H21A C21 H21C 109.5
H21B C21 H21C 109.5
Si3 C14 H14A 109.5
Si3 C14 H14B 109.5
Si3 C14 H14C 109.5
H14A C14 H14B 109.5
H14A C14 H14C 109.5
H14B C14 H14C 109.5
C6 C22 H22A 109.5
C6 C22 H22B 109.5
C6 C22 H22C 109.5
H22A C22 H22B 109.5
H22A C22 H22C 109.5
H22B C22 H22C 109.5
Si3 C15 H15A 109.5
Si3 C15 H15B 109.5
Si3 C15 H15C 109.5
H15A C15 H15B 109.5
H15A C15 H15C 109.5
H15B C15 H15C 109.5
Si3 C16 H16A 109.5
Si3 C16 H16B 109.5
Si3 C16 H16C 109.5
H16A C16 H16B 109.5
H16A C16 H16C 109.5
H16B C16 H16C 109.5

loop_
_geom_bond_atom_site_label_1
_geom_bond_atom_site_label_2
_geom_bond_distance
Y1 Si1 2.9746(16)
Y1 N1 2.338(4)
Y1 N2 2.339(3)
Y1 C1 2.449(5)
Y1 C2 2.426(5)
Si1 N1 1.662(4)
Si1 N2 1.670(3)
Si1 N3 1.825(4)
Si1 N4 1.843(3)
Si1 C5 2.292(4)
Si2 C1 1.843(5)
Si2 C11 1.870(5)
Si2 C13 1.887(5)
Si2 C12 1.870(6)
Si3 C2 1.823(5)
Si3 C14 1.860(6)
Si3 C15 1.879(7)
Si3 C16 1.883(7)
N1 C3 1.411(5)
N2 C4 1.416(5)
N3 C5 1.340(5)
N3 C47 1.501(5)
N4 C5 1.340(5)
N4 C46 1.501(5)
C4 C41 1.420(6)
C4 C45 1.421(6)
C41 C9 1.520(6)
C41 C42 1.398(6)
C3 C40 1.411(6)
C3 C36 1.423(6)
C10 C5 1.492(6)
C10 C31 1.394(6)
C10 C32 1.383(6)
C45 C8 1.499(6)
C45 C44 1.397(6)
C40 C39 1.393(6)
C40 C6 1.511(7)
C36 C37 1.393(6)
C36 C7 1.538(6)
C8 H8 1.0000
C8 C18 1.534(6)
C8 C17 1.526(6)
C9 H9 1.0000
C9 C19 1.526(6)
C9 C20 1.551(6)
C47 C29 1.520(6)
C47 C28 1.519(6)
C47 C30 1.532(6)
C31 H31 0.9500
C31 C35 1.391(6)
C27 H27A 0.9800
C27 H27B 0.9800
C27 H27C 0.9800
C27 C46 1.534(6)
C46 C25 1.518(6)
C46 C26 1.518(6)
C44 H44 0.9500
C44 C43 1.377(7)
C37 H37 0.9500
C37 C38 1.387(7)
C42 H42 0.9500
C42 C43 1.380(7)
C39 H39 0.9500
C39 C38 1.371(7)
C7 H7 1.0000
C7 C24 1.538(6)
C7 C23 1.512(6)
C1 H1A 0.95(4)
C1 H1B 1.01(6)
C32 H32 0.9500
C32 C33 1.399(7)
C29 H29A 0.9800
C29 H29B 0.9800
C29 H29C 0.9800
C18 H18A 0.9800
C18 H18B 0.9800
C18 H18C 0.9800
C43 H43 0.9500
C35 H35 0.9500
C35 C34 1.379(7)
C25 H25A 0.9800
C25 H25B 0.9800
C25 H25C 0.9800
C38 H38 0.9500
C6 H6 1.0000
C6 C21 1.563(8)
C6 C22 1.525(8)
C19 H19A 0.9800
C19 H19B 0.9800
C19 H19C 0.9800
C28 H28A 0.9800
C28 H28B 0.9800
C28 H28C 0.9800
C17 H17A 0.9800
C17 H17B 0.9800
C17 H17C 0.9800
C34 H34 0.9500
C34 C33 1.380(7)
C30 H30A 0.9800
C30 H30B 0.9800
C30 H30C 0.9800
C33 H33 0.9500
C26 H26A 0.9800
C26 H26B 0.9800
C26 H26C 0.9800
C2 H2A 1.08(6)
C2 H2B 0.96(6)
C20 H20A 0.9800
C20 H20B 0.9800
C20 H20C 0.9800
C24 H24A 0.9800
C24 H24B 0.9800
C24 H24C 0.9800
C11 H11A 0.9800
C11 H11B 0.9800
C11 H11C 0.9800
C13 H13A 0.9800
C13 H13B 0.9800
C13 H13C 0.9800
C23 H23A 0.9800
C23 H23B 0.9800
C23 H23C 0.9800
C12 H12A 0.9800
C12 H12B 0.9800
C12 H12C 0.9800
C21 H21A 0.9800
C21 H21B 0.9800
C21 H21C 0.9800
C14 H14A 0.9800
C14 H14B 0.9800
C14 H14C 0.9800
C22 H22A 0.9800
C22 H22B 0.9800
C22 H22C 0.9800
C15 H15A 0.9800
C15 H15B 0.9800
C15 H15C 0.9800
C16 H16A 0.9800
C16 H16B 0.9800
C16 H16C 0.9800

loop_
_smtbx_masks_void_nr
_smtbx_masks_void_average_x
_smtbx_masks_void_average_y
_smtbx_masks_void_average_z
_smtbx_masks_void_volume
_smtbx_masks_void_count_electrons
1 0.000 0.500 0.500 285.9 55.8
2 0.250 -0.028 0.079 10.5 0.8
3 0.375 0.361 0.102 7.2 0.0
4 0.422 0.944 0.556 7.2 0.0
5 0.578 0.056 0.444 7.2 0.0
6 0.625 0.639 0.898 7.2 0.1
7 0.750 0.028 0.921 10.5 0.8
